data_1567975
loop_
_publ_author_name
'Li, Haipeng'
'Dou, Zhao-Di'
'Xiao, Yi'
'Fan, Guan-Jiang'
'Pan, Dong-Chen'
'Hu, Mancheng'
'Zhai, Quan-Guo'

_publ_section_title
;
 Rational regulation of acetylene adsorption and separation for
 ultra-microporous copper-1,2,4-triazolate frameworks by halogen hydrogen
 bonds
;
_journal_name_full Nanoscale
_journal_paper_doi 10.1039/D2NR04187A
_journal_year 2022
_chemical_formula_moiety 'C8 H14 Br Cu2 N3'
_chemical_formula_sum 'C8 H14 Br Cu2 N3'
_chemical_formula_weight 359.21
_space_group_crystal_system tetragonal
_space_group_IT_number 88
_space_group_name_Hall '-I 4ad'
_space_group_name_H-M_alt 'I 41/a :2'
_atom_sites_solution_hydrogens geom
_atom_sites_solution_primary iterative
_atom_sites_solution_secondary difmap
_audit_creation_date 2022-09-28
_audit_creation_method
;
Olex2 1.3
(compiled 2020.11.12 svn.r5f609507 for OlexSys, GUI svn.r6408)
;
_audit_update_record
;
2022-10-08 deposited with the CCDC.	2022-11-14 downloaded from the CCDC.
;
_cell_angle_alpha 90
_cell_angle_beta 90
_cell_angle_gamma 90
_cell_formula_units_Z 16
_cell_length_a 16.5753(17)
_cell_length_b 16.5753(17)
_cell_length_c 19.1960(18)
_cell_measurement_reflns_used 2754
_cell_measurement_temperature 298(2)
_cell_measurement_theta_max 24.971
_cell_measurement_theta_min 2.458
_cell_volume 5273.9(9)
_computing_cell_refinement 'Bruker SMART'
_computing_data_collection 'Bruker SMART'
_computing_data_reduction 'Bruker SAINT'
_computing_molecular_graphics 'Olex2 1.3 (Dolomanov et al., 2009)'
_computing_publication_material 'Olex2 1.3 (Dolomanov et al., 2009)'
_computing_structure_refinement 'SHELXL 2013/3 (Sheldrick, 2015)'
_computing_structure_solution 'olex2.solve 1.3 (Bourhis et al., 2015)'
_diffrn_ambient_temperature 298.15
_diffrn_detector 'Bruker APEX2 area detector'
_diffrn_detector_area_resol_mean 7.9
_diffrn_detector_type 'CCD area detector'
_diffrn_measured_fraction_theta_full 0.977
_diffrn_measured_fraction_theta_max 1.000
_diffrn_measurement_device 'three-circle diffractometer'
_diffrn_measurement_device_type 'Bruker SMART APEX2 area detector'
_diffrn_measurement_method '\w and \f scans'
_diffrn_radiation_monochromator 'mirror optics'
_diffrn_radiation_probe x-ray
_diffrn_radiation_type MoK\a
_diffrn_radiation_wavelength 0.71073
_diffrn_reflns_av_R_equivalents 0.0410
_diffrn_reflns_av_unetI/netI 0.0363
_diffrn_reflns_Laue_measured_fraction_full 0.977
_diffrn_reflns_Laue_measured_fraction_max 1.000
_diffrn_reflns_limit_h_max 14
_diffrn_reflns_limit_h_min -19
_diffrn_reflns_limit_k_max 18
_diffrn_reflns_limit_k_min -19
_diffrn_reflns_limit_l_max 22
_diffrn_reflns_limit_l_min -20
_diffrn_reflns_number 11570
_diffrn_reflns_point_group_measured_fraction_full 0.977
_diffrn_reflns_point_group_measured_fraction_max 1.000
_diffrn_reflns_theta_full 25.242
_diffrn_reflns_theta_max 25.014
_diffrn_reflns_theta_min 1.623
_diffrn_source 'microfocus sealed X-ray tube'
_diffrn_source_type 'Incoatec I\ms'
_exptl_absorpt_coefficient_mu 6.225
_exptl_absorpt_correction_T_max 0.3165
_exptl_absorpt_correction_T_min 0.1897
_exptl_absorpt_correction_type multi-scan
_exptl_absorpt_process_details sadabs
_exptl_crystal_colour yellow
_exptl_crystal_colour_primary yellow
_exptl_crystal_density_diffrn 1.810
_exptl_crystal_density_method 'not measured'
_exptl_crystal_description block
_exptl_crystal_F_000 2816
_exptl_crystal_size_max 0.4
_exptl_crystal_size_mid 0.38
_exptl_crystal_size_min 0.24
_exptl_transmission_factor_max 0.3165
_exptl_transmission_factor_min 0.1897
_refine_diff_density_max 0.388
_refine_diff_density_min -0.333
_refine_diff_density_rms 0.080
_refine_ls_extinction_method none
_refine_ls_goodness_of_fit_ref 1.046
_refine_ls_hydrogen_treatment constr
_refine_ls_matrix_type full
_refine_ls_number_parameters 169
_refine_ls_number_reflns 2328
_refine_ls_number_restraints 58
_refine_ls_restrained_S_all 1.053
_refine_ls_R_factor_all 0.0752
_refine_ls_R_factor_gt 0.0349
_refine_ls_shift/su_max 0.000
_refine_ls_shift/su_mean 0.000
_refine_ls_structure_factor_coef Fsqd
_refine_ls_weighting_details 'w=1/[\s^2^(Fo^2^)+(0.0377P)^2^+17.9578P] where P=(Fo^2^+2Fc^2^)/3'
_refine_ls_weighting_scheme calc
_refine_ls_wR_factor_gt 0.0777
_refine_ls_wR_factor_ref 0.0984
_reflns_Friedel_coverage 0.000
_reflns_number_gt 1475
_reflns_number_total 2328
_reflns_threshold_expression 'I > 2\s(I)'
_cod_data_source_file d2nr04187a2.cif
_cod_data_source_block SNNU-314-Br
_cod_original_cell_volume 5273.9(12)
_cod_original_sg_symbol_H-M 'I 41/a'
_cod_database_code 1567975
_shelxl_version_number 2013-3
_shelx_space_group_comment
;
The symmetry employed for this shelxl refinement is uniquely defined
by the following loop, which should always be used as a source of
symmetry information in preference to the above space-group names.
They are only intended as comments.
;
_shelx_estimated_absorpt_t_max 0.317
_shelx_estimated_absorpt_t_min 0.190
_olex2_refinement_description
;
1. Fixed Uiso
 At 1.2 times of:
  All C(H,H) groups, All C(H,H,H,H) groups
 At 1.5 times of:
  All C(H,H,H) groups
2. Restrained distances
 C4'-C3 = C4-C3
 1.54 with sigma of 0.02
 C5-C4 = C5'-C4'
 1.54 with sigma of 0.02
 C8-C7 = C8'-C7'
 1.54 with sigma of 0.02
 C4'-C3 \\sim C4-C3
 with sigma of 0.02
 C5-C4 \\sim C5'-C4'
 with sigma of 0.02
 C7-C6 \\sim C7'-C6
 with sigma of 0.02
 C8'-C7' \\sim C8-C7
 with sigma of 0.02
3. Uiso/Uaniso restraints and constraints
Uanis(C8') \\sim Ueq, Uanis(C8) \\sim Ueq, Uanis(C7') \\sim Ueq, Uanis(C4)
\\sim Ueq, Uanis(C4') \\sim Ueq, Uanis(C5') \\sim Ueq, Uanis(C5) \\sim Ueq,
Uanis(C7) \\sim Ueq: with sigma of 0.005 and sigma for terminal atoms of 0.01
4. Others
 Sof(H3bc)=Sof(H3bd)=Sof(C4')=Sof(H4'a)=Sof(H4'b)=Sof(C5')=Sof(H5'a)=Sof(H5'b)=
 Sof(H5'c)=1-FVAR(1)
 Sof(H3aa)=Sof(H3ab)=Sof(C4)=Sof(H4a)=Sof(H4b)=Sof(C5)=Sof(H5a)=Sof(H5b)=
 Sof(H5c)=FVAR(1)
 Sof(H6bc)=Sof(H6bd)=Sof(C7')=Sof(H7'a)=Sof(H7'b)=Sof(C8')=Sof(H8'a)=Sof(H8'b)=
 Sof(H8'c)=1-FVAR(2)
 Sof(H6aa)=Sof(H6ab)=Sof(C7)=Sof(H7a)=Sof(H7b)=Sof(C8)=Sof(H8a)=Sof(H8b)=
 Sof(H8c)=FVAR(2)
5.a Secondary CH2 refined with riding coordinates:
 C3(H3aa,H3ab), C3(H3bc,H3bd), C4(H4a,H4b), C6(H6aa,H6ab), C6(H6bc,H6bd),
 C7(H7a,H7b), C4'(H4'a,H4'b), C7'(H7'a,H7'b)
5.b Idealised Me refined as rotating group:
 C5(H5a,H5b,H5c), C8(H8a,H8b,H8c), C5'(H5'a,H5'b,H5'c), C8'(H8'a,H8'b,H8'c)
;
_olex2_submission_special_instructions 'No special instructions were received'

loop_
_space_group_symop_operation_xyz
'x, y, z'
'-x+1/2, -y, z+1/2'
'-y+3/4, x+1/4, z+1/4'
'y+3/4, -x+3/4, z+3/4'
'x+1/2, y+1/2, z+1/2'
'-x+1, -y+1/2, z+1'
'-y+5/4, x+3/4, z+3/4'
'y+5/4, -x+5/4, z+5/4'
'-x, -y, -z'
'x-1/2, y, -z-1/2'
'y-3/4, -x-1/4, -z-1/4'
'-y-3/4, x-3/4, -z-3/4'
'-x+1/2, -y+1/2, -z+1/2'
'x, y+1/2, -z'
'y-1/4, -x+1/4, -z+1/4'
'-y-1/4, x-1/4, -z-1/4'

loop_
_atom_site_label
_atom_site_type_symbol
_atom_site_fract_x
_atom_site_fract_y
_atom_site_fract_z
_atom_site_U_iso_or_equiv
_atom_site_adp_type
_atom_site_occupancy
_atom_site_site_symmetry_order
_atom_site_calc_flag
_atom_site_refinement_flags_posn
_atom_site_refinement_flags_adp
_atom_site_refinement_flags_occupancy
_atom_site_disorder_assembly
_atom_site_disorder_group
Cu2 Cu 0.20692(5) 0.37096(5) 0.08860(4) 0.0682(3) Uani 1 1 d . . . . .
Cu3 Cu 0.00893(5) 0.33285(6) 0.07099(4) 0.0772(3) Uani 1 1 d . . . . .
N1 N 0.0695(3) 0.3939(3) 0.0003(2) 0.0520(12) Uani 1 1 d . . . . .
N2 N 0.1500(3) 0.4096(3) 0.0101(2) 0.0573(13) Uani 1 1 d . . . . .
N3 N 0.1123(3) 0.4705(3) -0.0862(2) 0.0556(12) Uani 1 1 d . . . . .
Br1 Br -0.12978(4) 0.29814(4) 0.05927(3) 0.0593(2) Uani 1 1 d . . . . .
C1 C 0.1731(4) 0.4544(4) -0.0420(3) 0.0604(16) Uani 1 1 d . . . . .
C2 C 0.0490(3) 0.4304(3) -0.0578(3) 0.0501(14) Uani 1 1 d . . . . .
C3 C 0.2576(5) 0.4821(6) -0.0525(4) 0.104(3) Uani 1 1 d D . . . .
H3AA H 0.2690 0.5211 -0.0161 0.125 Uiso 0.52(2) 1 calc R U P A 1
H3AB H 0.2589 0.5114 -0.0963 0.125 Uiso 0.52(2) 1 calc R U P A 1
H3BC H 0.2855 0.4826 -0.0081 0.125 Uiso 0.48(2) 1 calc R U P A 2
H3BD H 0.2574 0.5368 -0.0706 0.125 Uiso 0.48(2) 1 calc R U P A 2
C4 C 0.3275(15) 0.4233(17) -0.0538(16) 0.226(16) Uani 0.52(2) 1 d D U P A 1
H4A H 0.3773 0.4503 -0.0666 0.271 Uiso 0.52(2) 1 calc R U P A 1
H4B H 0.3345 0.3978 -0.0087 0.271 Uiso 0.52(2) 1 calc R U P A 1
C5 C 0.3041(14) 0.3637(15) -0.1070(11) 0.147(9) Uani 0.52(2) 1 d D U P A 1
H5A H 0.2596 0.3323 -0.0902 0.221 Uiso 0.52(2) 1 calc R U P A 1
H5B H 0.3490 0.3288 -0.1166 0.221 Uiso 0.52(2) 1 calc R U P A 1
H5C H 0.2886 0.3912 -0.1489 0.221 Uiso 0.52(2) 1 calc R U P A 1
C6 C -0.0322(4) 0.4250(4) -0.0895(3) 0.074(2) Uani 1 1 d D . . . .
H6AA H -0.0378 0.4701 -0.1214 0.088 Uiso 0.532(17) 1 calc R U P B 1
H6AB H -0.0714 0.4331 -0.0526 0.088 Uiso 0.532(17) 1 calc R U P B 1
H6BC H -0.0505 0.4780 -0.1040 0.088 Uiso 0.468(17) 1 calc R U P B 2
H6BD H -0.0705 0.4035 -0.0561 0.088 Uiso 0.468(17) 1 calc R U P B 2
C7 C -0.0558(11) 0.3507(9) -0.1279(8) 0.099(7) Uani 0.532(17) 1 d D U P B 1
H7A H -0.1137 0.3474 -0.1349 0.119 Uiso 0.532(17) 1 calc R U P B 1
H7B H -0.0369 0.3022 -0.1048 0.119 Uiso 0.532(17) 1 calc R U P B 1
C8 C -0.0102(14) 0.3669(14) -0.1966(10) 0.152(10) Uani 0.532(17) 1 d D U P B 1
H8A H 0.0085 0.4217 -0.1972 0.228 Uiso 0.532(17) 1 calc R U P B 1
H8B H -0.0458 0.3580 -0.2353 0.228 Uiso 0.532(17) 1 calc R U P B 1
H8C H 0.0351 0.3309 -0.2000 0.228 Uiso 0.532(17) 1 calc R U P B 1
C4' C 0.3026(12) 0.4268(13) -0.1033(10) 0.112(8) Uani 0.48(2) 1 d D U P A 2
H4'A H 0.2921 0.3715 -0.0895 0.134 Uiso 0.48(2) 1 calc R U P A 2
H4'B H 0.2790 0.4342 -0.1491 0.134 Uiso 0.48(2) 1 calc R U P A 2
C5' C 0.3917(14) 0.437(2) -0.110(2) 0.26(2) Uani 0.48(2) 1 d D U P A 2
H5'A H 0.4111 0.4717 -0.0740 0.388 Uiso 0.48(2) 1 calc R U P A 2
H5'B H 0.4041 0.4597 -0.1548 0.388 Uiso 0.48(2) 1 calc R U P A 2
H5'C H 0.4174 0.3849 -0.1061 0.388 Uiso 0.48(2) 1 calc R U P A 2
C7' C -0.0253(14) 0.3689(17) -0.1525(13) 0.133(9) Uani 0.468(17) 1 d D U P B 2
H7'A H 0.0081 0.3954 -0.1871 0.159 Uiso 0.468(17) 1 calc R U P B 2
H7'B H 0.0029 0.3206 -0.1379 0.159 Uiso 0.468(17) 1 calc R U P B 2
C8' C -0.1040(12) 0.3432(14) -0.1879(13) 0.149(10) Uani 0.468(17) 1 d D U P B 2
H8'A H -0.1405 0.3224 -0.1535 0.224 Uiso 0.468(17) 1 calc R U P B 2
H8'B H -0.0927 0.3021 -0.2218 0.224 Uiso 0.468(17) 1 calc R U P B 2
H8'C H -0.1279 0.3889 -0.2105 0.224 Uiso 0.468(17) 1 calc R U P B 2

loop_
_atom_site_aniso_label
_atom_site_aniso_U_11
_atom_site_aniso_U_22
_atom_site_aniso_U_33
_atom_site_aniso_U_23
_atom_site_aniso_U_13
_atom_site_aniso_U_12
Cu2 0.0672(5) 0.0906(6) 0.0468(5) 0.0082(4) -0.0175(4) 0.0034(4)
Cu3 0.0791(6) 0.0832(6) 0.0692(6) 0.0267(5) -0.0031(4) -0.0215(5)
N1 0.058(3) 0.058(3) 0.040(3) 0.014(2) -0.010(2) -0.005(2)
N2 0.055(3) 0.069(3) 0.047(3) 0.011(3) -0.008(2) -0.003(2)
N3 0.069(3) 0.055(3) 0.043(3) 0.012(2) 0.000(3) -0.002(3)
Br1 0.0618(4) 0.0641(4) 0.0521(4) 0.0057(3) 0.0017(3) -0.0046(3)
C1 0.059(4) 0.070(4) 0.052(4) 0.011(3) 0.002(3) -0.003(3)
C2 0.061(4) 0.047(3) 0.043(3) 0.004(3) -0.007(3) 0.000(3)
C3 0.082(6) 0.130(7) 0.100(7) 0.039(6) 0.000(5) -0.003(5)
C4 0.223(17) 0.230(17) 0.225(17) 0.004(5) 0.000(5) -0.002(5)
C5 0.143(12) 0.140(13) 0.158(12) -0.009(9) 0.027(9) 0.005(9)
C6 0.088(5) 0.074(5) 0.059(4) 0.018(4) -0.024(4) -0.013(4)
C7 0.099(8) 0.101(8) 0.098(8) -0.003(5) -0.003(5) -0.008(5)
C8 0.164(13) 0.154(12) 0.139(12) -0.012(9) 0.015(9) -0.004(9)
C4' 0.102(9) 0.119(9) 0.113(9) -0.004(5) 0.004(5) -0.001(5)
C5' 0.25(2) 0.27(2) 0.25(2) -0.006(10) 0.013(10) 0.005(10)
C7' 0.132(10) 0.132(10) 0.134(10) -0.002(5) -0.007(5) -0.005(5)
C8' 0.139(13) 0.154(13) 0.156(13) -0.023(9) -0.050(9) 0.008(9)

loop_
_atom_type_symbol
_atom_type_description
_atom_type_scat_dispersion_real
_atom_type_scat_dispersion_imag
_atom_type_scat_source
C C 0.0033 0.0016 'International Tables Vol C Tables 4.2.6.8 and 6.1.1.4'
H H 0.0000 0.0000 'International Tables Vol C Tables 4.2.6.8 and 6.1.1.4'
Br Br -0.2901 2.4595 'International Tables Vol C Tables 4.2.6.8 and 6.1.1.4'
Cu Cu 0.3201 1.2651 'International Tables Vol C Tables 4.2.6.8 and 6.1.1.4'
N N 0.0061 0.0033 'International Tables Vol C Tables 4.2.6.8 and 6.1.1.4'

loop_
_geom_angle_atom_site_label_1
_geom_angle_atom_site_label_2
_geom_angle_atom_site_label_3
_geom_angle
_geom_angle_site_symmetry_1
_geom_angle_site_symmetry_3
_geom_angle_publ_flag
N3 Cu2 N2 162.8(2) 3 . ?
Cu3 Cu3 Cu3 60.996(19) 6_454 15 ?
Cu3 Cu3 Cu3 60.995(19) 6_454 12_666 ?
Cu3 Cu3 Cu3 58.01(4) 15 12_666 ?
N1 Cu3 Cu3 174.55(15) . 12_666 ?
N1 Cu3 Cu3 124.44(14) . 6_454 ?
N1 Cu3 Cu3 123.86(14) . 15 ?
N1 Cu3 Br1 109.88(14) . 15 ?
N1 Cu3 Br1 123.47(14) . . ?
Br1 Cu3 Cu3 109.61(3) 15 6_454 ?
Br1 Cu3 Cu3 66.76(4) 15 12_666 ?
Br1 Cu3 Cu3 52.27(4) 15 15 ?
Br1 Cu3 Cu3 110.80(3) . 15 ?
Br1 Cu3 Cu3 69.90(4) . 6_454 ?
Br1 Cu3 Cu3 56.57(3) . 12_666 ?
Br1 Cu3 Br1 114.28(4) . 15 ?
N2 N1 Cu3 119.9(3) . . ?
C2 N1 Cu3 133.7(4) . . ?
C2 N1 N2 106.3(4) . . ?
N1 N2 Cu2 122.1(4) . . ?
C1 N2 Cu2 131.1(4) . . ?
C1 N2 N1 106.7(5) . . ?
C1 N3 Cu2 123.6(4) . 4_454 ?
C1 N3 C2 103.3(5) . . ?
C2 N3 Cu2 132.8(4) . 4_454 ?
Cu3 Br1 Cu3 71.16(4) . 12_666 ?
N2 C1 N3 112.1(5) . . ?
N2 C1 C3 123.8(6) . . ?
N3 C1 C3 124.1(6) . . ?
N1 C2 N3 111.6(5) . . ?
N1 C2 C6 123.7(5) . . ?
N3 C2 C6 124.6(5) . . ?
C1 C3 H3AA 106.9 . . ?
C1 C3 H3AB 106.9 . . ?
C1 C3 H3BC 109.4 . . ?
C1 C3 H3BD 109.4 . . ?
C1 C3 C4 121.6(16) . . ?
C1 C3 C4' 111.1(10) . . ?
H3AA C3 H3AB 106.7 . . ?
H3BC C3 H3BD 108.0 . . ?
C4 C3 H3AA 106.9 . . ?
C4 C3 H3AB 106.9 . . ?
C4' C3 H3BC 109.4 . . ?
C4' C3 H3BD 109.4 . . ?
C3 C4 H4A 111.0 . . ?
C3 C4 H4B 111.0 . . ?
H4A C4 H4B 109.0 . . ?
C5 C4 C3 104.0(17) . . ?
C5 C4 H4A 111.0 . . ?
C5 C4 H4B 111.0 . . ?
C4 C5 H5A 109.5 . . ?
C4 C5 H5B 109.5 . . ?
C4 C5 H5C 109.5 . . ?
H5A C5 H5B 109.5 . . ?
H5A C5 H5C 109.5 . . ?
H5B C5 H5C 109.5 . . ?
C2 C6 H6AA 107.4 . . ?
C2 C6 H6AB 107.4 . . ?
C2 C6 H6BC 110.3 . . ?
C2 C6 H6BD 110.3 . . ?
C2 C6 C7 119.5(9) . . ?
C2 C6 C7' 107.1(10) . . ?
H6AA C6 H6AB 107.0 . . ?
H6BC C6 H6BD 108.6 . . ?
C7 C6 H6AA 107.4 . . ?
C7 C6 H6AB 107.4 . . ?
C7' C6 H6BC 110.3 . . ?
C7' C6 H6BD 110.3 . . ?
C6 C7 H7A 112.0 . . ?
C6 C7 H7B 112.0 . . ?
C6 C7 C8 98.6(13) . . ?
H7A C7 H7B 109.7 . . ?
C8 C7 H7A 112.0 . . ?
C8 C7 H7B 112.0 . . ?
C7 C8 H8A 109.5 . . ?
C7 C8 H8B 109.5 . . ?
C7 C8 H8C 109.5 . . ?
H8A C8 H8B 109.5 . . ?
H8A C8 H8C 109.5 . . ?
H8B C8 H8C 109.5 . . ?
C3 C4' H4'A 107.8 . . ?
C3 C4' H4'B 107.8 . . ?
H4'A C4' H4'B 107.1 . . ?
C5' C4' C3 118(2) . . ?
C5' C4' H4'A 107.8 . . ?
C5' C4' H4'B 107.8 . . ?
C4' C5' H5'A 109.5 . . ?
C4' C5' H5'B 109.5 . . ?
C4' C5' H5'C 109.5 . . ?
H5'A C5' H5'B 109.5 . . ?
H5'A C5' H5'C 109.5 . . ?
H5'B C5' H5'C 109.5 . . ?
C6 C7' H7'A 108.0 . . ?
C6 C7' H7'B 108.0 . . ?
H7'A C7' H7'B 107.2 . . ?
C8' C7' C6 117.2(18) . . ?
C8' C7' H7'A 108.0 . . ?
C8' C7' H7'B 108.0 . . ?
C7' C8' H8'A 109.5 . . ?
C7' C8' H8'B 109.5 . . ?
C7' C8' H8'C 109.5 . . ?
H8'A C8' H8'B 109.5 . . ?
H8'A C8' H8'C 109.5 . . ?
H8'B C8' H8'C 109.5 . . ?

loop_
_geom_bond_atom_site_label_1
_geom_bond_atom_site_label_2
_geom_bond_distance
_geom_bond_site_symmetry_2
_geom_bond_publ_flag
Cu2 N2 1.889(5) . ?
Cu2 N3 1.885(5) 3 ?
Cu3 Cu3 2.8486(14) 12_666 ?
Cu3 Cu3 2.7624(18) 6_454 ?
Cu3 Cu3 2.8486(14) 15 ?
Cu3 N1 1.968(5) . ?
Cu3 Br1 2.5120(11) 15 ?
Cu3 Br1 2.3807(11) . ?
N1 N2 1.373(6) . ?
N1 C2 1.313(6) . ?
N2 C1 1.305(7) . ?
N3 Cu2 1.885(5) 4_454 ?
N3 C1 1.343(7) . ?
N3 C2 1.356(7) . ?
Br1 Cu3 2.5121(11) 12_666 ?
C1 C3 1.488(10) . ?
C2 C6 1.481(8) . ?
C3 H3AA 0.9700 . ?
C3 H3AB 0.9700 . ?
C3 H3BC 0.9700 . ?
C3 H3BD 0.9700 . ?
C3 C4 1.515(14) . ?
C3 C4' 1.533(13) . ?
C4 H4A 0.9700 . ?
C4 H4B 0.9700 . ?
C4 C5 1.472(15) . ?
C5 H5A 0.9600 . ?
C5 H5B 0.9600 . ?
C5 H5C 0.9600 . ?
C6 H6AA 0.9700 . ?
C6 H6AB 0.9700 . ?
C6 H6BC 0.9700 . ?
C6 H6BD 0.9700 . ?
C6 C7 1.488(14) . ?
C6 C7' 1.530(17) . ?
C7 H7A 0.9700 . ?
C7 H7B 0.9700 . ?
C7 C8 1.544(14) . ?
C8 H8A 0.9600 . ?
C8 H8B 0.9600 . ?
C8 H8C 0.9600 . ?
C4' H4'A 0.9700 . ?
C4' H4'B 0.9700 . ?
C4' C5' 1.492(15) . ?
C5' H5'A 0.9600 . ?
C5' H5'B 0.9600 . ?
C5' H5'C 0.9600 . ?
C7' H7'A 0.9700 . ?
C7' H7'B 0.9700 . ?
C7' C8' 1.530(14) . ?
C8' H8'A 0.9600 . ?
C8' H8'B 0.9600 . ?
C8' H8'C 0.9600 . ?

loop_
_geom_torsion_atom_site_label_1
_geom_torsion_atom_site_label_2
_geom_torsion_atom_site_label_3
_geom_torsion_atom_site_label_4
_geom_torsion
_geom_torsion_site_symmetry_1
_geom_torsion_site_symmetry_2
_geom_torsion_site_symmetry_3
_geom_torsion_site_symmetry_4
_geom_torsion_publ_flag
Cu2 N2 C1 N3 -177.9(4) . . . . ?
Cu2 N2 C1 C3 4.1(10) . . . . ?
Cu2 N3 C1 N2 172.7(4) 4_454 . . . ?
Cu2 N3 C1 C3 -9.3(9) 4_454 . . . ?
Cu2 N3 C2 N1 -171.8(4) 4_454 . . . ?
Cu2 N3 C2 C6 10.9(9) 4_454 . . . ?
Cu3 N1 N2 Cu2 2.4(6) . . . . ?
Cu3 N1 N2 C1 -176.3(4) . . . . ?
Cu3 N1 C2 N3 174.9(4) . . . . ?
Cu3 N1 C2 C6 -7.7(9) . . . . ?
N1 N2 C1 N3 0.6(7) . . . . ?
N1 N2 C1 C3 -177.4(7) . . . . ?
N1 C2 C6 C7 -76.6(10) . . . . ?
N1 C2 C6 C7' -105.2(15) . . . . ?
N2 N1 C2 N3 -0.8(6) . . . . ?
N2 N1 C2 C6 176.6(6) . . . . ?
N2 C1 C3 C4 53.5(16) . . . . ?
N2 C1 C3 C4' 96.7(12) . . . . ?
N3 Cu2 N2 N1 -144.6(6) 3 . . . ?
N3 Cu2 N2 C1 33.7(11) 3 . . . ?
N3 C1 C3 C4 -124.3(14) . . . . ?
N3 C1 C3 C4' -81.1(13) . . . . ?
N3 C2 C6 C7 100.5(10) . . . . ?
N3 C2 C6 C7' 71.9(15) . . . . ?
C1 N3 C2 N1 1.2(6) . . . . ?
C1 N3 C2 C6 -176.2(6) . . . . ?
C1 C3 C4 C5 54(3) . . . . ?
C1 C3 C4' C5' -169(2) . . . . ?
C2 N1 N2 Cu2 178.8(4) . . . . ?
C2 N1 N2 C1 0.1(6) . . . . ?
C2 N3 C1 N2 -1.1(7) . . . . ?
C2 N3 C1 C3 177.0(7) . . . . ?
C2 C6 C7 C8 -78.0(14) . . . . ?
C2 C6 C7' C8' 171(2) . . . . ?
C4 C3 C4' C5' -55(3) . . . . ?
C7 C6 C7' C8' 50(2) . . . . ?
C4' C3 C4 C5 -31.7(17) . . . . ?
C7' C6 C7 C8 -7(3) . . . . ?
